data_7712851
loop_
_publ_author_name
'Han, Jing'
'Jin, Chaoyi'
'Wang, Xiao-Tong'
'Huang, Xiaohui'
'Song, Hong-Wei'
'Xie, Junfang'
'Li, Licun'

_publ_section_title
;
 Magnetic relaxation in unique nitronyl nitroxide biradical-Ln-Cu chains
 with Ln-bis(NIT)-Cu-bis(NIT)-Ln units
;
_journal_name_full 'Dalton Transactions'
_journal_paper_doi 10.1039/D3DT00752A
_journal_year 2023
_chemical_formula_moiety 'C50 H36 Cu F30 Ho N5 O14, 1[CHCl3;]'
_chemical_formula_sum 'C51 H37 Cl3 Cu F30 Ho N5 O14'
_chemical_formula_weight 1848.67
_space_group_crystal_system triclinic
_space_group_IT_number 2
_space_group_name_Hall '-P 1'
_space_group_name_H-M_alt 'P -1'
_atom_sites_solution_hydrogens geom
_audit_creation_date 2023-04-12
_audit_creation_method
;
Olex2 1.5
(compiled 2023.03.06 svn.rbb2c1857 for OlexSys, GUI svn.r6748)
;
_audit_update_record
;
2023-04-14 deposited with the CCDC.	2023-04-20 downloaded from the CCDC.
;
_cell_angle_alpha 78.907(3)
_cell_angle_beta 81.807(3)
_cell_angle_gamma 75.538(3)
_cell_formula_units_Z 2
_cell_length_a 12.3457(3)
_cell_length_b 12.5536(4)
_cell_length_c 23.3498(8)
_cell_measurement_reflns_used 18129
_cell_measurement_temperature 113.00
_cell_measurement_theta_max 32.5650
_cell_measurement_theta_min 1.6940
_cell_volume 3421.65(19)
_computing_cell_refinement 'CrysAlisPro 1.171.39.46 (Rigaku OD, 2018)'
_computing_data_collection 'CrysAlisPro 1.171.39.46 (Rigaku OD, 2018)'
_computing_data_reduction 'CrysAlisPro 1.171.39.46 (Rigaku OD, 2018)'
_computing_molecular_graphics 'Olex2 1.5 (Dolomanov et al., 2009)'
_computing_publication_material 'Olex2 1.5 (Dolomanov et al., 2009)'
_computing_structure_refinement 'SHELXL 2018/3 (Sheldrick, 2015)'
_computing_structure_solution 'ShelXT (Sheldrick, 2015)'
_diffrn_ambient_temperature 113.00
_diffrn_detector 'CCD plate'
_diffrn_measured_fraction_theta_full 0.999
_diffrn_measured_fraction_theta_max 0.996
_diffrn_measurement_details
;
List of Runs (angles in degrees, time in seconds):

  # Type    Start    End  Width  t~exp~   \w     \q     \k     \f   Frames
#--------------------------------------------------------------------------
  1  \w   -115.00  65.00   1.00   10.00    --  -25.00  45.00   0.00  180
  2  \w   -115.00  65.00   1.00   10.00    --  -25.00  45.00  90.00  180
  3  \w   -115.00  65.00   1.00   10.00    --  -25.00  45.00 180.00  180
;
_diffrn_measurement_device 'abstract diffractometer'
_diffrn_measurement_device_type 'dtrek-CrysAlisPro-abstract goniometer imported rigaku-d*trek images'
_diffrn_measurement_method '\w scans'
_diffrn_orient_matrix_type 'CrysAlisPro convention (1999,Acta A55,543-557)'
_diffrn_orient_matrix_UB_11 0.0099994000
_diffrn_orient_matrix_UB_12 -0.0517765000
_diffrn_orient_matrix_UB_13 0.0192513000
_diffrn_orient_matrix_UB_21 0.0114419000
_diffrn_orient_matrix_UB_22 -0.0285834000
_diffrn_orient_matrix_UB_23 -0.0243810000
_diffrn_orient_matrix_UB_31 0.0576603000
_diffrn_orient_matrix_UB_32 0.0006508000
_diffrn_orient_matrix_UB_33 -0.0016998000
_diffrn_radiation_monochromator graphite
_diffrn_radiation_probe x-ray
_diffrn_radiation_type 'Mo K\a'
_diffrn_radiation_wavelength 0.71073
_diffrn_reflns_av_R_equivalents 0.0586
_diffrn_reflns_av_unetI/netI 0.0733
_diffrn_reflns_Laue_measured_fraction_full 0.999
_diffrn_reflns_Laue_measured_fraction_max 0.996
_diffrn_reflns_limit_h_max 16
_diffrn_reflns_limit_h_min -16
_diffrn_reflns_limit_k_max 16
_diffrn_reflns_limit_k_min -16
_diffrn_reflns_limit_l_max 30
_diffrn_reflns_limit_l_min -30
_diffrn_reflns_number 41759
_diffrn_reflns_point_group_measured_fraction_full 0.999
_diffrn_reflns_point_group_measured_fraction_max 0.996
_diffrn_reflns_theta_full 25.242
_diffrn_reflns_theta_max 28.000
_diffrn_reflns_theta_min 1.698
_diffrn_source 'fine-focus sealed X-ray tube'
_diffrn_source_type 'Enhance (Mo) X-ray Source'
_exptl_absorpt_coefficient_mu 1.720
_exptl_absorpt_correction_T_max 1.00000
_exptl_absorpt_correction_T_min 0.74238
_exptl_absorpt_correction_type multi-scan
_exptl_absorpt_process_details
;
CrysAlisPro 1.171.39.46 (Rigaku Oxford Diffraction, 2018)
Empirical absorption correction using spherical harmonics,
 implemented in SCALE3 ABSPACK scaling algorithm.
R(int) was 0.13206 before and 0.05115 after correction.
;
_exptl_crystal_colour 'clear bluish violet'
_exptl_crystal_colour_lustre clear
_exptl_crystal_colour_modifier bluish
_exptl_crystal_colour_primary violet
_exptl_crystal_density_diffrn 1.794
_exptl_crystal_description block
_exptl_crystal_F_000 1814
_exptl_crystal_size_max 0.3
_exptl_crystal_size_mid 0.25
_exptl_crystal_size_min 0.2
_refine_diff_density_max 1.009
_refine_diff_density_min -0.682
_refine_diff_density_rms 0.117
_refine_ls_extinction_method none
_refine_ls_goodness_of_fit_ref 1.022
_refine_ls_hydrogen_treatment constr
_refine_ls_matrix_type full
_refine_ls_number_parameters 976
_refine_ls_number_reflns 16457
_refine_ls_number_restraints 198
_refine_ls_restrained_S_all 1.046
_refine_ls_R_factor_all 0.0666
_refine_ls_R_factor_gt 0.0446
_refine_ls_shift/su_max 0.003
_refine_ls_shift/su_mean 0.000
_refine_ls_structure_factor_coef Fsqd
_refine_ls_weighting_details 'w=1/[\s^2^(Fo^2^)+(0.0479P)^2^+1.0479P] where P=(Fo^2^+2Fc^2^)/3'
_refine_ls_weighting_scheme calc
_refine_ls_wR_factor_gt 0.0970
_refine_ls_wR_factor_ref 0.1049
_reflns_Friedel_coverage 0.000
_reflns_number_gt 12730
_reflns_number_total 16457
_reflns_threshold_expression 'I > 2\s(I)'
_cod_data_source_file d3dt00752a2.cif
_cod_data_source_block HoCu
_cod_original_cell_volume 3421.6(2)
_cod_database_code 7712851
_shelx_shelxl_version_number 2018/3
_chemical_oxdiff_formula 'C11 H10 N O'
_shelx_space_group_comment
;
The symmetry employed for this shelxl refinement is uniquely defined
by the following loop, which should always be used as a source of
symmetry information in preference to the above space-group names.
They are only intended as comments.
;
_shelx_estimated_absorpt_t_max 0.725
_shelx_estimated_absorpt_t_min 0.626
_olex2_refinement_description
;
1. Uiso/Uaniso restraints and constraints
F24A \\sim F22A \\sim F23A \\sim F23B \\sim F22B \\sim F24B \\sim F28A \\sim
F30A \\sim F29A \\sim F28B \\sim F30B \\sim F29B: within 2.3A with sigma of
0.01 and sigma for terminal atoms of 0.02 within 2.3A
F24A \\sim F22A \\sim F23A \\sim F23B \\sim F24B \\sim F22B \\sim F28A \\sim
F30A \\sim F29A \\sim F28B \\sim F30B \\sim F29B: within 2.5A with sigma of
0.01 and sigma for terminal atoms of 0.02 within 2.5A
Uanis(C19) \\sim Ueq, Uanis(C18) \\sim Ueq: with sigma of 0.005 and sigma for
terminal atoms of 0.005
Uanis(F24A) \\sim Ueq, Uanis(F30A) \\sim Ueq, Uanis(F23B) \\sim Ueq: with sigma
of 0.01 and sigma for terminal atoms of 0.01
2. Others
 Sof(F23B)=Sof(F22B)=Sof(F24B)=Sof(F28B)=Sof(F30B)=Sof(F29B)=1-FVAR(1)
 Sof(F28A)=Sof(F30A)=Sof(F29A)=Sof(F24A)=Sof(F22A)=Sof(F23A)=FVAR(1)
3.a Aromatic/amide H refined with riding coordinates:
 C43(H43), C46(H46), C40(H40), C48(H48), C50(H50), C41(H41), C3(H3), C44(H44),
 C8(H8), C37(H37), C27(H27), C32(H32)
3.b Idealised Me refined as rotating group:
 C14(H14A,H14B,H14C), C15(H15A,H15B,H15C), C11(H11A,H11B,H11C), C12(H12A,H12B,
 H12C), C21(H21A,H21B,H21C), C22(H22A,H22B,H22C), C19(H19A,H19B,H19C), C18(H18A,
 H18B,H18C)
;
_smtbx_masks_special_details
;
A solvent mask was calculated and 86 electrons were 
found in a volume of 456\%A^3^ in 3 voids per unit cell. 
This is consistent with the presence of 
1[CHCl3] per Asymmetric Unit 
which account for 116 electrons 
per unit cell.
;
_smtbx_masks_void_probe_radius 1.2
_smtbx_masks_void_truncation_radius 1.2
_olex2_submission_special_instructions 'No special instructions were received'
_oxdiff_exptl_absorpt_empirical_details
;
Empirical correction (ABSPACK) includes:
- Absorption correction using spherical harmonics
- Frame scaling
- Detector area scaling
;
_oxdiff_exptl_absorpt_empirical_full_max 1.628
_oxdiff_exptl_absorpt_empirical_full_min 0.783

loop_
_space_group_symop_operation_xyz
'x, y, z'
'-x, -y, -z'

loop_
_atom_site_label
_atom_site_type_symbol
_atom_site_fract_x
_atom_site_fract_y
_atom_site_fract_z
_atom_site_U_iso_or_equiv
_atom_site_adp_type
_atom_site_occupancy
_atom_site_site_symmetry_order
_atom_site_calc_flag
_atom_site_refinement_flags_posn
_atom_site_refinement_flags_adp
_atom_site_refinement_flags_occupancy
_atom_site_disorder_assembly
_atom_site_disorder_group
Ho1 Ho 0.24968(2) 0.75651(2) 0.84432(2) 0.02047(6) Uani 1 1 d . . . . .
Cu2 Cu 0.500000 1.000000 0.500000 0.01913(13) Uani 1 2 d S . P . .
Cu1 Cu 1.000000 0.500000 0.500000 0.01569(13) Uani 1 2 d S . P . .
F11 F 0.7086(2) 0.7816(2) 0.64833(10) 0.0391(6) Uani 1 1 d . . . . .
O1 O 0.9331(2) 0.5394(2) 0.42423(10) 0.0202(5) Uani 1 1 d . . . . .
O3 O 0.5046(2) 1.1347(2) 0.52809(10) 0.0223(6) Uani 1 1 d . . . . .
F10 F 0.8192(2) 0.8924(2) 0.63986(11) 0.0419(6) Uani 1 1 d . . . . .
O2 O 0.9713(2) 0.3253(2) 0.50680(11) 0.0219(5) Uani 1 1 d . . . . .
O4 O 0.6127(2) 0.9092(2) 0.54914(11) 0.0221(5) Uani 1 1 d . . . . .
O5 O 0.3541(2) 0.9373(2) 0.57155(10) 0.0234(6) Uani 1 1 d . . . . .
F12 F 0.8262(2) 0.7955(2) 0.57200(11) 0.0442(7) Uani 1 1 d . . . . .
O6 O 0.1711(2) 0.8423(2) 0.75420(10) 0.0210(5) Uani 1 1 d . . . . .
F3 F 0.8755(2) 0.4626(2) 0.29961(10) 0.0453(7) Uani 1 1 d . . . . .
O7 O 0.2187(2) 0.5960(2) 0.82058(11) 0.0231(6) Uani 1 1 d . . . . .
F4 F 0.8106(2) 0.1796(2) 0.45885(13) 0.0544(8) Uani 1 1 d . . . . .
F6 F 0.8804(3) 0.1533(2) 0.54056(11) 0.0542(8) Uani 1 1 d . . . . .
O9 O 0.3806(2) 0.8444(2) 0.78303(11) 0.0252(6) Uani 1 1 d . . . . .
F5 F 0.9858(2) 0.1095(2) 0.46490(14) 0.0557(8) Uani 1 1 d . . . . .
O12 O 0.0548(2) 0.7594(2) 0.85484(11) 0.0272(6) Uani 1 1 d . . . . .
F26 F 0.1570(2) 0.6555(2) 1.09011(10) 0.0529(8) Uani 1 1 d . . . . .
O11 O 0.1545(2) 0.9232(2) 0.87304(11) 0.0294(6) Uani 1 1 d . . . . .
O13 O 0.2094(2) 0.6751(2) 0.93852(11) 0.0310(7) Uani 1 1 d . . . . .
N1 N 0.8453(2) 0.5340(2) 0.54443(12) 0.0178(6) Uani 1 1 d . . . . .
F20 F 0.0316(3) 1.1526(2) 0.86943(13) 0.0579(8) Uani 1 1 d . . . . .
O10 O 0.4215(2) 0.6220(2) 0.83952(12) 0.0309(6) Uani 1 1 d . . . . .
F2 F 0.9325(3) 0.6042(3) 0.31166(12) 0.0747(11) Uani 1 1 d . . . . .
F7 F 0.4655(3) 1.3081(2) 0.58660(15) 0.0616(9) Uani 1 1 d . . . . .
F19 F -0.0507(3) 1.0953(2) 0.95320(14) 0.0642(9) Uani 1 1 d . . . . .
F9 F 0.6351(3) 1.2669(3) 0.60651(16) 0.0739(10) Uani 1 1 d . . . . .
F15 F 0.6453(2) 0.9043(2) 0.74891(14) 0.0554(8) Uani 1 1 d . . . . .
O14 O 0.3632(2) 0.8042(3) 0.90371(11) 0.0328(7) Uani 1 1 d . . . . .
F8 F 0.5948(3) 1.3223(2) 0.51814(14) 0.0654(9) Uani 1 1 d . . . . .
N3 N 0.2017(2) 0.8971(2) 0.70419(12) 0.0169(6) Uani 1 1 d . . . . .
F25 F 0.0444(3) 0.6617(3) 1.02809(13) 0.0789(11) Uani 1 1 d . . . . .
N4 N 0.2732(3) 0.4974(2) 0.81081(13) 0.0221(7) Uani 1 1 d . . . . .
F16 F 0.7131(2) 0.5318(3) 0.83123(18) 0.0862(12) Uani 1 1 d . . . . .
N2 N 0.2890(2) 0.9446(2) 0.61893(12) 0.0175(6) Uani 1 1 d . . . . .
F14 F 0.5136(2) 0.9415(3) 0.69125(14) 0.0666(10) Uani 1 1 d . . . . .
F27 F 0.1869(3) 0.5235(2) 1.04052(13) 0.0761(11) Uani 1 1 d . . . . .
F21 F 0.1285(3) 1.0766(3) 0.94251(14) 0.0640(9) Uani 1 1 d . . . . .
F1 F 0.7628(3) 0.5931(3) 0.34081(14) 0.0678(9) Uani 1 1 d . . . . .
O8 O 0.4469(3) 0.3077(2) 0.73258(14) 0.0484(9) Uani 1 1 d . . . . .
N5 N 0.3796(3) 0.3605(3) 0.76938(14) 0.0305(8) Uani 1 1 d . . . . .
F17 F 0.5991(3) 0.4483(3) 0.80761(19) 0.0866(12) Uani 1 1 d . . . . .
F18 F 0.5914(3) 0.4747(3) 0.89513(16) 0.0883(13) Uani 1 1 d . . . . .
C42 C 0.6341(3) 0.5824(3) 0.60861(15) 0.0192(7) Uani 1 1 d . . . . .
C4 C 0.9246(3) 0.3025(3) 0.46946(16) 0.0217(8) Uani 1 1 d . . . . .
C43 C 0.7224(3) 0.4999(3) 0.63132(16) 0.0244(8) Uani 1 1 d . . . . .
H43 H 0.711866 0.458188 0.669363 0.029 Uiso 1 1 calc R U . . .
C2 C 0.9041(3) 0.4750(3) 0.39724(16) 0.0229(8) Uani 1 1 d . . . . .
C47 C 0.3518(3) 0.7451(3) 0.66734(14) 0.0162(7) Uani 1 1 d . . . . .
C45 C 0.5226(3) 0.6110(3) 0.64291(15) 0.0205(8) Uani 1 1 d . . . . .
C49 C 0.3806(3) 0.5545(3) 0.71660(15) 0.0204(8) Uani 1 1 d . . . . .
C7 C 0.5773(3) 1.1410(3) 0.55905(16) 0.0244(8) Uani 1 1 d . . . . .
C24 C 0.3437(3) 0.4727(3) 0.76426(16) 0.0221(8) Uani 1 1 d . . . . .
C46 C 0.4577(3) 0.7195(3) 0.63559(15) 0.0186(7) Uani 1 1 d . . . . .
H46 H 0.485085 0.776484 0.608978 0.022 Uiso 1 1 calc R U . . .
C16 C 0.1333(3) 1.0112(3) 0.68345(16) 0.0209(8) Uani 1 1 d . . . . .
C40 C 0.7601(3) 0.6117(3) 0.52197(16) 0.0220(8) Uani 1 1 d . . . . .
H40 H 0.772661 0.650664 0.483404 0.026 Uiso 1 1 calc R U . . .
C17 C 0.2831(3) 0.8586(3) 0.66360(14) 0.0168(7) Uani 1 1 d . . . . .
C48 C 0.3122(3) 0.6605(3) 0.70597(15) 0.0183(7) Uani 1 1 d . . . . .
H48 H 0.238094 0.675735 0.725075 0.022 Uiso 1 1 calc R U . . .
C9 C 0.6688(3) 0.9461(3) 0.57831(16) 0.0233(8) Uani 1 1 d . . . . .
C13 C 0.2147(3) 1.0527(3) 0.63159(15) 0.0219(8) Uani 1 1 d . . . . .
C50 C 0.4856(3) 0.5278(3) 0.68423(15) 0.0227(8) Uani 1 1 d . . . . .
H50 H 0.530977 0.454159 0.690276 0.027 Uiso 1 1 calc R U . . .
F13 F 0.4863(3) 1.0132(3) 0.76896(19) 0.0895(14) Uani 1 1 d . . . . .
C41 C 0.6550(3) 0.6384(3) 0.55175(15) 0.0213(8) Uani 1 1 d . . . . .
H41 H 0.596979 0.694363 0.533820 0.026 Uiso 1 1 calc R U . . .
C3 C 0.8946(3) 0.3666(3) 0.41497(17) 0.0285(9) Uani 1 1 d . . . . .
H3 H 0.866190 0.332731 0.389084 0.034 Uiso 1 1 calc R U . . .
C44 C 0.8253(3) 0.4787(3) 0.59865(16) 0.0233(8) Uani 1 1 d . . . . .
H44 H 0.884636 0.422386 0.615192 0.028 Uiso 1 1 calc R U . . .
C8 C 0.6586(3) 1.0558(3) 0.58496(17) 0.0274(9) Uani 1 1 d . . . . .
H8 H 0.708320 1.072461 0.607703 0.033 Uiso 1 1 calc R U . . .
C23 C 0.3322(4) 0.2997(3) 0.82536(17) 0.0299(9) Uani 1 1 d . . . . .
C10 C 0.7572(3) 0.8535(4) 0.61032(18) 0.0297(9) Uani 1 1 d . . . . .
C14 C 0.0264(3) 0.9929(4) 0.66539(19) 0.0330(10) Uani 1 1 d . . . . .
H14A H 0.045980 0.946432 0.634490 0.050 Uiso 1 1 calc R U . . .
H14B H -0.021676 1.064997 0.650662 0.050 Uiso 1 1 calc R U . . .
H14C H -0.013923 0.955359 0.699399 0.050 Uiso 1 1 calc R U . . .
C5 C 0.8987(4) 0.1849(3) 0.48312(18) 0.0308(9) Uani 1 1 d . . . . .
C15 C 0.1047(4) 1.0769(3) 0.73360(17) 0.0345(10) Uani 1 1 d . . . . .
H15A H 0.050735 1.046200 0.762994 0.052 Uiso 1 1 calc R U . . .
H15B H 0.071671 1.155148 0.718760 0.052 Uiso 1 1 calc R U . . .
H15C H 0.173273 1.071997 0.751541 0.052 Uiso 1 1 calc R U . . .
C36 C 0.2217(4) 0.6915(3) 0.98813(17) 0.0313(9) Uani 1 1 d . . . . .
F28A F 0.3932(10) 0.9110(10) 1.0236(6) 0.093(3) Uani 0.555(7) 1 d . U P A 1
C11 C 0.1598(4) 1.1154(4) 0.57707(18) 0.0362(10) Uani 1 1 d . . . . .
H11A H 0.217575 1.135219 0.546318 0.054 Uiso 1 1 calc R U . . .
H11B H 0.106263 1.183451 0.586253 0.054 Uiso 1 1 calc R U . . .
H11C H 0.119984 1.068107 0.563347 0.054 Uiso 1 1 calc R U . . .
C33 C -0.0279(4) 0.8155(4) 0.8801(2) 0.0363(10) Uani 1 1 d . . . . .
C31 C 0.0561(4) 0.9593(4) 0.89601(18) 0.0356(10) Uani 1 1 d . . . . .
C26 C 0.4861(3) 0.8239(3) 0.78061(16) 0.0268(9) Uani 1 1 d . . . . .
C20 C 0.2489(4) 0.3978(3) 0.85260(18) 0.0391(12) Uani 1 1 d . . . . .
C12 C 0.2900(4) 1.1185(3) 0.6492(2) 0.0357(10) Uani 1 1 d . . . . .
H12A H 0.323392 1.077752 0.685035 0.054 Uiso 1 1 calc R U . . .
H12B H 0.245047 1.191832 0.656256 0.054 Uiso 1 1 calc R U . . .
H12C H 0.349848 1.127968 0.617549 0.054 Uiso 1 1 calc R U . . .
C37 C 0.2880(4) 0.7546(4) 1.00128(18) 0.0394(11) Uani 1 1 d . . . . .
H37 H 0.287707 0.763520 1.040795 0.047 Uiso 1 1 calc R U . . .
C28 C 0.5214(4) 0.6314(4) 0.82649(19) 0.0332(10) Uani 1 1 d . . . . .
C27 C 0.5597(4) 0.7256(4) 0.80025(19) 0.0353(10) Uani 1 1 d . . . . .
H27 H 0.638047 0.722471 0.795684 0.042 Uiso 1 1 calc R U . . .
C38 C 0.3561(4) 0.8058(4) 0.95708(18) 0.0362(10) Uani 1 1 d . . . . .
C1 C 0.8698(4) 0.5329(4) 0.33650(19) 0.0383(11) Uani 1 1 d . . . . .
C32 C -0.0347(4) 0.9122(4) 0.9030(2) 0.0472(13) Uani 1 1 d . . . . .
H32 H -0.102970 0.945629 0.923600 0.057 Uiso 1 1 calc R U . . .
C35 C 0.1528(4) 0.6317(4) 1.03751(19) 0.0415(11) Uani 1 1 d . . . . .
F30A F 0.4656(9) 0.9424(10) 0.9326(4) 0.088(3) Uani 0.555(7) 1 d . U P A 1
C6 C 0.5691(4) 1.2606(4) 0.5683(2) 0.0381(11) Uani 1 1 d . . . . .
C21 C 0.4317(5) 0.2392(6) 0.8591(2) 0.0724(19) Uani 1 1 d . . . . .
H21A H 0.486424 0.191213 0.834777 0.109 Uiso 1 1 calc R U . . .
H21B H 0.406211 0.193383 0.894964 0.109 Uiso 1 1 calc R U . . .
H21C H 0.467091 0.293678 0.869486 0.109 Uiso 1 1 calc R U . . .
C30 C 0.0416(4) 1.0713(4) 0.9164(2) 0.0457(13) Uani 1 1 d . . . . .
C22 C 0.2770(5) 0.2165(5) 0.8094(3) 0.0622(17) Uani 1 1 d . . . . .
H22A H 0.211074 0.256272 0.788789 0.093 Uiso 1 1 calc R U . . .
H22B H 0.253617 0.169196 0.845182 0.093 Uiso 1 1 calc R U . . .
H22C H 0.330527 0.170086 0.783901 0.093 Uiso 1 1 calc R U . . .
C29 C 0.6079(4) 0.5210(5) 0.8407(3) 0.0535(14) Uani 1 1 d . . . . .
C39 C 0.4321(6) 0.8695(6) 0.9745(2) 0.0633(17) Uani 1 1 d . . . . .
C34 C -0.1360(5) 0.7735(5) 0.8852(4) 0.0669(19) Uani 1 1 d . . . . .
F29A F 0.5359(9) 0.7951(10) 0.9847(5) 0.101(3) Uani 0.555(7) 1 d . U P A 1
C19 C 0.1227(4) 0.4026(4) 0.8487(3) 0.0648(16) Uani 1 1 d . U . . .
H19A H 0.076567 0.474026 0.858008 0.097 Uiso 1 1 calc R U . . .
H19B H 0.099754 0.341453 0.876796 0.097 Uiso 1 1 calc R U . . .
H19C H 0.112395 0.395198 0.808935 0.097 Uiso 1 1 calc R U . . .
C25 C 0.5337(4) 0.9221(4) 0.7482(2) 0.0453(12) Uani 1 1 d . . . . .
F24A F -0.1269(6) 0.6813(8) 0.8682(5) 0.088(2) Uani 0.555(7) 1 d . U P A 1
F22A F -0.2143(9) 0.8448(10) 0.8587(6) 0.117(3) Uani 0.555(7) 1 d . U P A 1
C18 C 0.2681(6) 0.4090(5) 0.9127(2) 0.0815(19) Uani 1 1 d . U . . .
H18A H 0.343878 0.420585 0.912094 0.122 Uiso 1 1 calc R U . . .
H18B H 0.260378 0.340907 0.940036 0.122 Uiso 1 1 calc R U . . .
H18C H 0.212514 0.472874 0.925434 0.122 Uiso 1 1 calc R U . . .
F23A F -0.1831(8) 0.7639(11) 0.9426(4) 0.107(3) Uani 0.555(7) 1 d . U P A 1
F23B F -0.1192(9) 0.6722(10) 0.9125(7) 0.103(3) Uani 0.445(7) 1 d . U P A 2
F22B F -0.2245(9) 0.8371(12) 0.9078(8) 0.102(3) Uani 0.445(7) 1 d . U P A 2
F24B F -0.1612(9) 0.7801(13) 0.8278(6) 0.108(3) Uani 0.445(7) 1 d . U P A 2
F28B F 0.4342(14) 0.8651(13) 1.0296(7) 0.091(4) Uani 0.445(7) 1 d . U P A 2
F30B F 0.3982(11) 0.9799(10) 0.9492(6) 0.093(3) Uani 0.445(7) 1 d . U P A 2
F29B F 0.5328(12) 0.8395(14) 0.9547(7) 0.108(3) Uani 0.445(7) 1 d . U P A 2

loop_
_atom_site_aniso_label
_atom_site_aniso_U_11
_atom_site_aniso_U_22
_atom_site_aniso_U_33
_atom_site_aniso_U_23
_atom_site_aniso_U_13
_atom_site_aniso_U_12
Ho1 0.02375(10) 0.02136(9) 0.01634(8) -0.00236(6) 0.00286(6) -0.00848(7)
Cu2 0.0204(3) 0.0180(3) 0.0189(3) -0.0013(2) -0.0024(2) -0.0052(3)
Cu1 0.0134(3) 0.0152(3) 0.0182(3) -0.0045(2) 0.0004(2) -0.0024(2)
F11 0.0455(15) 0.0318(13) 0.0372(14) 0.0095(11) -0.0131(12) -0.0101(12)
O1 0.0187(13) 0.0183(13) 0.0235(13) -0.0040(10) -0.0023(10) -0.0036(11)
O3 0.0233(14) 0.0223(13) 0.0207(12) -0.0030(11) -0.0002(11) -0.0059(11)
F10 0.0361(14) 0.0457(16) 0.0495(15) -0.0034(13) -0.0235(12) -0.0120(12)
O2 0.0216(13) 0.0174(13) 0.0274(13) -0.0041(11) -0.0066(11) -0.0029(11)
O4 0.0210(13) 0.0214(13) 0.0240(13) -0.0011(11) -0.0044(11) -0.0060(11)
O5 0.0247(14) 0.0234(14) 0.0183(12) -0.0013(11) 0.0084(11) -0.0061(11)
F12 0.0273(14) 0.0537(17) 0.0467(15) -0.0157(13) -0.0082(12) 0.0077(12)
O6 0.0227(13) 0.0204(13) 0.0170(12) 0.0002(10) 0.0058(10) -0.0062(11)
F3 0.0732(19) 0.0444(16) 0.0264(13) -0.0044(11) -0.0184(13) -0.0217(15)
O7 0.0269(14) 0.0181(13) 0.0227(13) -0.0038(11) 0.0037(11) -0.0052(11)
F4 0.0627(19) 0.0434(16) 0.071(2) 0.0059(14) -0.0327(16) -0.0347(15)
F6 0.077(2) 0.0572(18) 0.0391(15) 0.0088(13) -0.0059(14) -0.0480(17)
O9 0.0236(15) 0.0298(15) 0.0208(13) -0.0023(11) 0.0035(11) -0.0080(12)
F5 0.0598(19) 0.0208(13) 0.084(2) -0.0100(14) 0.0039(16) -0.0086(13)
O12 0.0251(15) 0.0277(15) 0.0292(14) -0.0046(12) 0.0032(12) -0.0105(12)
F26 0.073(2) 0.0517(17) 0.0209(12) 0.0021(12) 0.0092(13) -0.0034(15)
O11 0.0318(16) 0.0287(15) 0.0285(14) -0.0096(12) 0.0087(12) -0.0113(13)
O13 0.0409(17) 0.0342(16) 0.0169(13) 0.0004(12) 0.0038(12) -0.0141(14)
N1 0.0153(15) 0.0153(14) 0.0218(15) -0.0042(12) 0.0012(12) -0.0022(12)
F20 0.080(2) 0.0272(14) 0.0607(19) -0.0101(13) 0.0245(16) -0.0174(15)
O10 0.0247(15) 0.0294(15) 0.0364(16) 0.0010(13) -0.0046(12) -0.0060(12)
F2 0.138(3) 0.074(2) 0.0359(15) 0.0192(15) -0.0309(18) -0.077(2)
F7 0.058(2) 0.0430(17) 0.089(2) -0.0374(17) 0.0046(17) -0.0083(15)
F19 0.071(2) 0.0459(17) 0.073(2) -0.0306(16) 0.0429(17) -0.0209(16)
F9 0.091(3) 0.0435(18) 0.106(3) -0.0284(18) -0.056(2) -0.0118(17)
F15 0.0293(15) 0.0535(18) 0.084(2) -0.0114(16) 0.0113(14) -0.0208(14)
O14 0.0343(16) 0.0448(18) 0.0231(14) -0.0079(13) -0.0013(12) -0.0156(14)
F8 0.096(3) 0.0318(16) 0.070(2) -0.0022(15) 0.0080(18) -0.0301(17)
N3 0.0178(15) 0.0155(14) 0.0172(14) -0.0023(12) 0.0013(12) -0.0053(12)
F25 0.062(2) 0.134(3) 0.0398(17) 0.0080(19) 0.0092(16) -0.045(2)
N4 0.0273(17) 0.0146(15) 0.0218(15) 0.0007(12) 0.0042(13) -0.0066(13)
F16 0.0301(17) 0.062(2) 0.145(4) 0.026(2) -0.0182(19) 0.0011(15)
N2 0.0173(15) 0.0176(15) 0.0157(14) -0.0002(12) 0.0012(12) -0.0042(12)
F14 0.0434(17) 0.069(2) 0.065(2) 0.0305(17) 0.0088(15) -0.0106(16)
F27 0.145(3) 0.0387(17) 0.0400(16) -0.0011(14) 0.0223(19) -0.035(2)
F21 0.075(2) 0.060(2) 0.070(2) -0.0391(17) 0.0144(18) -0.0290(18)
F1 0.081(2) 0.0494(18) 0.067(2) -0.0072(16) -0.0463(18) 0.0169(17)
O8 0.063(2) 0.0208(15) 0.0453(19) -0.0025(14) 0.0223(17) 0.0015(15)
N5 0.040(2) 0.0179(16) 0.0278(17) -0.0013(14) 0.0089(16) -0.0047(15)
F17 0.074(2) 0.0442(19) 0.136(4) -0.026(2) -0.036(2) 0.0216(17)
F18 0.063(2) 0.083(3) 0.084(3) 0.042(2) -0.0158(19) 0.0097(19)
C42 0.0196(19) 0.0170(17) 0.0204(17) -0.0053(14) 0.0027(14) -0.0037(15)
C4 0.0194(19) 0.0191(18) 0.0273(19) -0.0031(15) -0.0014(15) -0.0067(15)
C43 0.022(2) 0.0215(19) 0.0255(19) -0.0005(16) 0.0044(16) -0.0040(16)
C2 0.0195(19) 0.0248(19) 0.0241(18) -0.0034(16) -0.0034(15) -0.0042(16)
C47 0.0177(18) 0.0141(16) 0.0160(16) -0.0019(13) 0.0005(14) -0.0040(14)
C45 0.0194(19) 0.0222(18) 0.0187(17) -0.0020(15) 0.0030(14) -0.0063(15)
C49 0.0225(19) 0.0181(18) 0.0204(17) -0.0012(14) 0.0017(15) -0.0080(15)
C7 0.027(2) 0.026(2) 0.0236(19) -0.0072(16) 0.0042(16) -0.0131(17)
C24 0.025(2) 0.0170(18) 0.0213(18) -0.0003(15) 0.0022(15) -0.0046(15)
C46 0.0183(18) 0.0193(18) 0.0167(16) -0.0037(14) 0.0030(14) -0.0038(15)
C16 0.0168(18) 0.0186(18) 0.0239(18) -0.0035(15) 0.0019(15) -0.0002(15)
C40 0.0204(19) 0.0189(18) 0.0234(18) -0.0003(15) 0.0008(15) -0.0026(15)
C17 0.0161(17) 0.0171(17) 0.0164(16) -0.0018(14) 0.0010(14) -0.0043(14)
C48 0.0189(18) 0.0184(17) 0.0188(17) -0.0075(14) 0.0009(14) -0.0043(15)
C9 0.0191(19) 0.027(2) 0.0218(18) 0.0020(16) 0.0010(15) -0.0079(16)
C13 0.0231(19) 0.0181(18) 0.0195(17) 0.0009(14) 0.0010(15) -0.0002(15)
C50 0.024(2) 0.0205(18) 0.0209(18) -0.0023(15) 0.0018(15) -0.0025(16)
F13 0.064(2) 0.0401(18) 0.167(4) -0.043(2) 0.043(2) -0.0261(17)
C41 0.0187(18) 0.0176(18) 0.0231(18) -0.0015(15) -0.0002(15) 0.0016(15)
C3 0.038(2) 0.022(2) 0.031(2) -0.0031(16) -0.0138(18) -0.0131(18)
C44 0.0188(19) 0.0203(18) 0.0260(19) 0.0010(15) -0.0009(15) 0.0002(15)
C8 0.027(2) 0.031(2) 0.027(2) -0.0025(17) -0.0029(17) -0.0123(18)
C23 0.038(2) 0.022(2) 0.025(2) 0.0047(16) 0.0052(18) -0.0081(18)
C10 0.023(2) 0.035(2) 0.032(2) -0.0072(18) -0.0072(17) -0.0046(18)
C14 0.017(2) 0.036(2) 0.039(2) 0.0051(19) -0.0039(17) -0.0014(18)
C5 0.034(2) 0.028(2) 0.035(2) -0.0034(18) -0.0060(19) -0.0151(19)
C15 0.044(3) 0.024(2) 0.028(2) -0.0077(17) 0.0102(19) 0.0001(19)
C36 0.035(2) 0.032(2) 0.0205(19) 0.0003(17) 0.0015(17) -0.0003(19)
F28A 0.105(7) 0.126(7) 0.080(5) -0.061(5) -0.006(5) -0.055(5)
C11 0.034(2) 0.031(2) 0.029(2) 0.0088(18) 0.0008(18) 0.0058(19)
C33 0.029(2) 0.036(2) 0.042(2) -0.007(2) 0.007(2) -0.009(2)
C31 0.042(3) 0.027(2) 0.033(2) -0.0069(18) 0.014(2) -0.009(2)
C26 0.027(2) 0.034(2) 0.0213(18) -0.0081(17) 0.0050(16) -0.0109(18)
C20 0.067(3) 0.018(2) 0.027(2) 0.0013(17) 0.019(2) -0.016(2)
C12 0.037(2) 0.027(2) 0.046(3) -0.016(2) 0.013(2) -0.0144(19)
C37 0.048(3) 0.046(3) 0.024(2) -0.005(2) -0.006(2) -0.011(2)
C28 0.028(2) 0.033(2) 0.035(2) -0.0021(19) -0.0073(18) 0.0004(19)
C27 0.026(2) 0.040(3) 0.041(2) -0.007(2) -0.0028(19) -0.010(2)
C38 0.040(3) 0.046(3) 0.027(2) -0.010(2) -0.0064(19) -0.013(2)
C1 0.054(3) 0.035(2) 0.033(2) -0.0001(19) -0.018(2) -0.020(2)
C32 0.032(3) 0.043(3) 0.067(3) -0.024(3) 0.023(2) -0.013(2)
C35 0.050(3) 0.045(3) 0.025(2) 0.003(2) 0.003(2) -0.012(2)
F30A 0.110(6) 0.107(6) 0.079(4) 0.001(4) -0.040(4) -0.077(5)
C6 0.044(3) 0.031(2) 0.044(3) -0.010(2) -0.007(2) -0.012(2)
C21 0.055(4) 0.099(5) 0.042(3) 0.015(3) -0.014(3) 0.007(3)
C30 0.051(3) 0.034(3) 0.050(3) -0.016(2) 0.023(3) -0.014(2)
C22 0.060(4) 0.056(3) 0.081(4) -0.039(3) 0.033(3) -0.034(3)
C29 0.031(3) 0.050(3) 0.067(4) 0.012(3) -0.010(2) 0.000(2)
C39 0.067(4) 0.096(5) 0.043(3) -0.013(3) -0.014(3) -0.041(4)
C34 0.034(3) 0.050(4) 0.116(6) -0.026(4) 0.018(4) -0.013(3)
F29A 0.071(5) 0.138(7) 0.105(6) 0.011(5) -0.050(5) -0.045(5)
C19 0.051(3) 0.042(3) 0.092(3) -0.005(3) 0.031(3) -0.019(2)
C25 0.030(3) 0.038(3) 0.063(3) -0.013(2) 0.015(2) -0.009(2)
F24A 0.061(4) 0.088(4) 0.141(6) -0.053(5) 0.018(4) -0.053(3)
F22A 0.073(5) 0.123(6) 0.165(8) -0.005(6) -0.044(6) -0.040(5)
C18 0.143(4) 0.048(3) 0.043(3) -0.005(2) -0.003(3) -0.009(3)
F23A 0.077(5) 0.154(7) 0.103(6) -0.021(5) 0.037(4) -0.079(5)
F23B 0.080(5) 0.087(5) 0.150(7) 0.008(5) 0.000(5) -0.062(4)
F22B 0.044(5) 0.105(7) 0.164(9) -0.052(7) 0.034(6) -0.032(5)
F24B 0.056(5) 0.152(8) 0.143(8) -0.041(7) -0.028(5) -0.048(6)
F28B 0.110(8) 0.130(9) 0.057(5) -0.008(6) -0.044(5) -0.060(6)
F30B 0.113(7) 0.077(6) 0.118(7) 0.001(5) -0.057(6) -0.062(6)
F29B 0.078(6) 0.143(9) 0.131(8) -0.037(7) -0.020(7) -0.057(6)

loop_
_atom_type_symbol
_atom_type_description
_atom_type_scat_dispersion_real
_atom_type_scat_dispersion_imag
_atom_type_scat_source
C C 0.0033 0.0016 'International Tables Vol C Tables 4.2.6.8 and 6.1.1.4'
H H 0.0000 0.0000 'International Tables Vol C Tables 4.2.6.8 and 6.1.1.4'
Cl Cl 0.1484 0.1585 'International Tables Vol C Tables 4.2.6.8 and 6.1.1.4'
Cu Cu 0.3201 1.2651 'International Tables Vol C Tables 4.2.6.8 and 6.1.1.4'
F F 0.0171 0.0103 'International Tables Vol C Tables 4.2.6.8 and 6.1.1.4'
Ho Ho -0.2175 4.6783 'International Tables Vol C Tables 4.2.6.8 and 6.1.1.4'
N N 0.0061 0.0033 'International Tables Vol C Tables 4.2.6.8 and 6.1.1.4'
O O 0.0106 0.0060 'International Tables Vol C Tables 4.2.6.8 and 6.1.1.4'

loop_
_geom_angle_atom_site_label_1
_geom_angle_atom_site_label_2
_geom_angle_atom_site_label_3
_geom_angle
_geom_angle_site_symmetry_1
_geom_angle_site_symmetry_3
_geom_angle_publ_flag
O7 Ho1 O6 83.32(9) . . ?
O7 Ho1 O9 118.27(9) . . ?
O7 Ho1 O12 68.76(9) . . ?
O7 Ho1 O10 70.75(9) . . ?
O7 Ho1 O14 138.03(10) . . ?
O9 Ho1 O6 71.62(8) . . ?
O9 Ho1 O12 139.88(9) . . ?
O9 Ho1 O10 73.08(9) . . ?
O9 Ho1 O14 71.70(9) . . ?
O12 Ho1 O6 70.20(8) . . ?
O11 Ho1 O6 82.59(9) . . ?
O11 Ho1 O7 141.39(9) . . ?
O11 Ho1 O9 90.73(9) . . ?
O11 Ho1 O12 72.65(9) . . ?
O11 Ho1 O10 146.58(10) . . ?
O11 Ho1 O14 72.47(10) . . ?
O13 Ho1 O6 144.09(9) . . ?
O13 Ho1 O7 84.01(9) . . ?
O13 Ho1 O9 142.94(10) . . ?
O13 Ho1 O12 73.89(10) . . ?
O13 Ho1 O11 86.74(10) . . ?
O13 Ho1 O10 89.22(10) . . ?
O13 Ho1 O14 72.31(10) . . ?
O10 Ho1 O6 117.65(9) . . ?
O10 Ho1 O12 137.34(9) . . ?
O14 Ho1 O6 134.84(9) . . ?
O14 Ho1 O12 132.08(9) . . ?
O14 Ho1 O10 74.70(10) . . ?
O3 Cu2 O3 180.0 . 2_676 ?
O3 Cu2 O5 99.92(9) . . ?
O3 Cu2 O5 80.08(9) 2_676 . ?
O4 Cu2 O3 92.37(11) 2_676 2_676 ?
O4 Cu2 O3 92.38(11) . . ?
O4 Cu2 O3 87.62(11) . 2_676 ?
O4 Cu2 O3 87.62(11) 2_676 . ?
O4 Cu2 O4 180.0 2_676 . ?
O4 Cu2 O5 89.49(9) . . ?
O4 Cu2 O5 90.51(9) 2_676 . ?
O1 Cu1 O1 180.0 2_766 . ?
O1 Cu1 O2 87.88(9) . . ?
O1 Cu1 O2 87.88(9) 2_766 2_766 ?
O1 Cu1 O2 92.12(9) . 2_766 ?
O1 Cu1 O2 92.11(9) 2_766 . ?
O1 Cu1 N1 90.84(11) . . ?
O1 Cu1 N1 89.17(11) 2_766 . ?
O1 Cu1 N1 90.84(11) 2_766 2_766 ?
O1 Cu1 N1 89.16(11) . 2_766 ?
O2 Cu1 O2 179.999(18) . 2_766 ?
N1 Cu1 O2 85.13(10) . . ?
N1 Cu1 O2 94.87(10) 2_766 . ?
N1 Cu1 O2 85.13(10) 2_766 2_766 ?
N1 Cu1 O2 94.87(10) . 2_766 ?
N1 Cu1 N1 180.0 . 2_766 ?
C2 O1 Cu1 127.3(2) . . ?
C7 O3 Cu2 124.2(2) . . ?
C4 O2 Cu1 120.7(2) . . ?
C9 O4 Cu2 124.9(2) . . ?
N2 O5 Cu2 150.8(2) . . ?
N3 O6 Ho1 137.9(2) . . ?
N4 O7 Ho1 140.4(2) . . ?
C26 O9 Ho1 131.1(2) . . ?
C33 O12 Ho1 133.0(3) . . ?
C31 O11 Ho1 134.3(3) . . ?
C36 O13 Ho1 135.2(3) . . ?
C40 N1 Cu1 122.2(2) . . ?
C40 N1 C44 117.4(3) . . ?
C44 N1 Cu1 120.4(2) . . ?
C28 O10 Ho1 131.8(3) . . ?
C38 O14 Ho1 133.0(3) . . ?
O6 N3 C16 119.3(3) . . ?
O6 N3 C17 127.0(3) . . ?
C17 N3 C16 113.2(3) . . ?
O7 N4 C24 127.0(3) . . ?
O7 N4 C20 118.6(3) . . ?
C24 N4 C20 114.1(3) . . ?
O5 N2 C17 124.7(3) . . ?
O5 N2 C13 122.1(3) . . ?
C17 N2 C13 113.2(3) . . ?
O8 N5 C24 126.1(3) . . ?
O8 N5 C23 121.0(3) . . ?
C24 N5 C23 113.0(3) . . ?
C43 C42 C45 122.0(3) . . ?
C43 C42 C41 116.8(3) . . ?
C41 C42 C45 121.1(3) . . ?
O2 C4 C3 129.1(3) . . ?
O2 C4 C5 115.2(3) . . ?
C3 C4 C5 115.7(3) . . ?
C42 C43 H43 120.0 . . ?
C44 C43 C42 120.0(3) . . ?
C44 C43 H43 120.0 . . ?
O1 C2 C3 130.3(4) . . ?
O1 C2 C1 112.0(3) . . ?
C3 C2 C1 117.7(4) . . ?
C46 C47 C17 122.3(3) . . ?
C48 C47 C46 119.3(3) . . ?
C48 C47 C17 118.3(3) . . ?
C46 C45 C42 120.7(3) . . ?
C46 C45 C50 120.3(3) . . ?
C50 C45 C42 119.0(3) . . ?
C48 C49 C24 118.7(3) . . ?
C48 C49 C50 120.4(3) . . ?
C50 C49 C24 120.7(3) . . ?
O3 C7 C8 128.3(4) . . ?
O3 C7 C6 112.9(4) . . ?
C8 C7 C6 118.8(4) . . ?
N4 C24 N5 109.0(3) . . ?
N4 C24 C49 125.1(3) . . ?
N5 C24 C49 125.8(3) . . ?
C47 C46 H46 119.9 . . ?
C45 C46 C47 120.2(3) . . ?
C45 C46 H46 119.9 . . ?
N3 C16 C13 100.6(3) . . ?
N3 C16 C14 105.6(3) . . ?
N3 C16 C15 109.1(3) . . ?
C14 C16 C13 114.6(3) . . ?
C15 C16 C13 115.9(3) . . ?
C15 C16 C14 110.0(3) . . ?
N1 C40 H40 118.3 . . ?
N1 C40 C41 123.4(3) . . ?
C41 C40 H40 118.3 . . ?
N3 C17 N2 107.3(3) . . ?
N3 C17 C47 125.9(3) . . ?
N2 C17 C47 126.8(3) . . ?
C47 C48 H48 119.9 . . ?
C49 C48 C47 120.3(3) . . ?
C49 C48 H48 119.9 . . ?
O4 C9 C8 128.2(4) . . ?
O4 C9 C10 112.7(3) . . ?
C8 C9 C10 119.1(4) . . ?
N2 C13 C16 100.8(3) . . ?
N2 C13 C11 109.5(3) . . ?
N2 C13 C12 106.7(3) . . ?
C11 C13 C16 115.2(3) . . ?
C11 C13 C12 110.5(3) . . ?
C12 C13 C16 113.3(3) . . ?
C45 C50 C49 119.1(3) . . ?
C45 C50 H50 120.4 . . ?
C49 C50 H50 120.4 . . ?
C42 C41 H41 120.3 . . ?
C40 C41 C42 119.5(3) . . ?
C40 C41 H41 120.3 . . ?
C4 C3 H3 118.1 . . ?
C2 C3 C4 123.8(4) . . ?
C2 C3 H3 118.1 . . ?
N1 C44 C43 122.9(3) . . ?
N1 C44 H44 118.6 . . ?
C43 C44 H44 118.6 . . ?
C7 C8 C9 121.0(4) . . ?
C7 C8 H8 119.5 . . ?
C9 C8 H8 119.5 . . ?
N5 C23 C20 101.8(3) . . ?
N5 C23 C21 106.0(4) . . ?
N5 C23 C22 107.7(4) . . ?
C21 C23 C20 115.9(4) . . ?
C22 C23 C20 114.7(4) . . ?
C22 C23 C21 109.9(4) . . ?
F11 C10 F12 106.9(3) . . ?
F11 C10 C9 111.0(3) . . ?
F10 C10 F11 107.5(3) . . ?
F10 C10 F12 108.0(3) . . ?
F10 C10 C9 113.0(3) . . ?
F12 C10 C9 110.2(3) . . ?
C16 C14 H14A 109.5 . . ?
C16 C14 H14B 109.5 . . ?
C16 C14 H14C 109.5 . . ?
H14A C14 H14B 109.5 . . ?
H14A C14 H14C 109.5 . . ?
H14B C14 H14C 109.5 . . ?
F4 C5 F6 108.0(3) . . ?
F4 C5 F5 108.0(4) . . ?
F4 C5 C4 113.2(3) . . ?
F6 C5 C4 110.6(3) . . ?
F5 C5 F6 106.0(4) . . ?
F5 C5 C4 110.8(3) . . ?
C16 C15 H15A 109.5 . . ?
C16 C15 H15B 109.5 . . ?
C16 C15 H15C 109.5 . . ?
H15A C15 H15B 109.5 . . ?
H15A C15 H15C 109.5 . . ?
H15B C15 H15C 109.5 . . ?
O13 C36 C37 127.5(4) . . ?
O13 C36 C35 113.0(4) . . ?
C37 C36 C35 119.5(4) . . ?
C13 C11 H11A 109.5 . . ?
C13 C11 H11B 109.5 . . ?
C13 C11 H11C 109.5 . . ?
H11A C11 H11B 109.5 . . ?
H11A C11 H11C 109.5 . . ?
H11B C11 H11C 109.5 . . ?
O12 C33 C32 127.9(4) . . ?
O12 C33 C34 114.6(4) . . ?
C32 C33 C34 117.5(4) . . ?
O11 C31 C32 128.3(4) . . ?
O11 C31 C30 112.9(4) . . ?
C32 C31 C30 118.8(4) . . ?
O9 C26 C27 128.7(4) . . ?
O9 C26 C25 112.6(4) . . ?
C27 C26 C25 118.7(4) . . ?
N4 C20 C23 101.7(3) . . ?
N4 C20 C19 105.1(4) . . ?
C19 C20 C23 113.6(4) . . ?
C18 C20 N4 108.3(4) . . ?
C18 C20 C23 115.9(4) . . ?
C18 C20 C19 111.1(4) . . ?
C13 C12 H12A 109.5 . . ?
C13 C12 H12B 109.5 . . ?
C13 C12 H12C 109.5 . . ?
H12A C12 H12B 109.5 . . ?
H12A C12 H12C 109.5 . . ?
H12B C12 H12C 109.5 . . ?
C36 C37 H37 119.7 . . ?
C36 C37 C38 120.6(4) . . ?
C38 C37 H37 119.7 . . ?
O10 C28 C27 128.2(4) . . ?
O10 C28 C29 113.1(4) . . ?
C27 C28 C29 118.6(4) . . ?
C26 C27 C28 121.2(4) . . ?
C26 C27 H27 119.4 . . ?
C28 C27 H27 119.4 . . ?
O14 C38 C37 127.1(4) . . ?
O14 C38 C39 114.6(4) . . ?
C37 C38 C39 118.3(4) . . ?
F3 C1 F1 106.9(4) . . ?
F3 C1 C2 113.6(4) . . ?
F2 C1 F3 107.9(4) . . ?
F2 C1 F1 106.2(4) . . ?
F2 C1 C2 111.6(4) . . ?
F1 C1 C2 110.2(4) . . ?
C33 C32 H32 119.7 . . ?
C31 C32 C33 120.6(4) . . ?
C31 C32 H32 119.7 . . ?
F26 C35 F25 105.7(4) . . ?
F26 C35 C36 114.0(4) . . ?
F25 C35 C36 110.0(4) . . ?
F27 C35 F26 107.6(4) . . ?
F27 C35 F25 108.8(4) . . ?
F27 C35 C36 110.6(4) . . ?
F7 C6 F8 106.1(4) . . ?
F7 C6 C7 111.0(4) . . ?
F9 C6 F7 107.5(4) . . ?
F9 C6 F8 108.2(4) . . ?
F9 C6 C7 113.5(4) . . ?
F8 C6 C7 110.1(4) . . ?
C23 C21 H21A 109.5 . . ?
C23 C21 H21B 109.5 . . ?
C23 C21 H21C 109.5 . . ?
H21A C21 H21B 109.5 . . ?
H21A C21 H21C 109.5 . . ?
H21B C21 H21C 109.5 . . ?
F20 C30 C31 108.8(4) . . ?
F19 C30 F20 107.1(4) . . ?
F19 C30 C31 112.6(4) . . ?
F21 C30 F20 107.5(4) . . ?
F21 C30 F19 107.7(4) . . ?
F21 C30 C31 112.9(4) . . ?
C23 C22 H22A 109.5 . . ?
C23 C22 H22B 109.5 . . ?
C23 C22 H22C 109.5 . . ?
H22A C22 H22B 109.5 . . ?
H22A C22 H22C 109.5 . . ?
H22B C22 H22C 109.5 . . ?
F16 C29 F17 106.9(5) . . ?
F16 C29 C28 113.5(4) . . ?
F17 C29 C28 110.4(4) . . ?
F18 C29 F16 107.5(5) . . ?
F18 C29 F17 106.7(5) . . ?
F18 C29 C28 111.5(4) . . ?
F28A C39 C38 113.5(7) . . ?
F28A C39 F29A 106.9(8) . . ?
F30A C39 F28A 112.5(9) . . ?
F30A C39 C38 115.0(5) . . ?
F30A C39 F29A 99.7(8) . . ?
F29A C39 C38 108.0(7) . . ?
F28B C39 C38 116.4(9) . . ?
F28B C39 F30B 108.6(10) . . ?
F30B C39 C38 107.5(6) . . ?
F29B C39 C38 113.1(8) . . ?
F29B C39 F28B 105.4(10) . . ?
F29B C39 F30B 105.3(10) . . ?
F24A C34 C33 116.7(5) . . ?
F24A C34 F22A 107.1(10) . . ?
F24A C34 F23A 107.6(8) . . ?
F22A C34 C33 112.7(7) . . ?
F22A C34 F23A 101.9(8) . . ?
F23A C34 C33 109.6(6) . . ?
F23B C34 C33 109.3(7) . . ?
F23B C34 F22B 112.3(10) . . ?
F23B C34 F24B 111.1(10) . . ?
F22B C34 C33 114.5(7) . . ?
F22B C34 F24B 102.7(11) . . ?
F24B C34 C33 106.6(6) . . ?
C20 C19 H19A 109.5 . . ?
C20 C19 H19B 109.5 . . ?
C20 C19 H19C 109.5 . . ?
H19A C19 H19B 109.5 . . ?
H19A C19 H19C 109.5 . . ?
H19B C19 H19C 109.5 . . ?
F15 C25 F14 106.8(4) . . ?
F15 C25 C26 113.2(4) . . ?
F14 C25 C26 109.3(4) . . ?
F13 C25 F15 108.5(4) . . ?
F13 C25 F14 106.7(5) . . ?
F13 C25 C26 112.0(4) . . ?
C20 C18 H18A 109.5 . . ?
C20 C18 H18B 109.5 . . ?
C20 C18 H18C 109.5 . . ?
H18A C18 H18B 109.5 . . ?
H18A C18 H18C 109.5 . . ?
H18B C18 H18C 109.5 . . ?

loop_
_geom_bond_atom_site_label_1
_geom_bond_atom_site_label_2
_geom_bond_distance
_geom_bond_site_symmetry_2
_geom_bond_publ_flag
Ho1 O6 2.391(2) . ?
Ho1 O7 2.322(2) . ?
Ho1 O9 2.346(2) . ?
Ho1 O12 2.375(3) . ?
Ho1 O11 2.301(3) . ?
Ho1 O13 2.282(2) . ?
Ho1 O10 2.362(3) . ?
Ho1 O14 2.354(3) . ?
Cu2 O3 1.944(2) 2_676 ?
Cu2 O3 1.944(2) . ?
Cu2 O4 1.926(2) 2_676 ?
Cu2 O4 1.926(2) . ?
Cu2 O5 2.450(2) . ?
Cu1 O1 1.983(2) . ?
Cu1 O1 1.983(2) 2_766 ?
Cu1 O2 2.280(2) . ?
Cu1 O2 2.280(2) 2_766 ?
Cu1 N1 2.026(3) . ?
Cu1 N1 2.026(3) 2_766 ?
F11 C10 1.331(5) . ?
O1 C2 1.259(4) . ?
O3 C7 1.256(4) . ?
F10 C10 1.330(5) . ?
O2 C4 1.223(4) . ?
O4 C9 1.254(4) . ?
O5 N2 1.275(3) . ?
F12 C10 1.334(5) . ?
O6 N3 1.294(3) . ?
F3 C1 1.330(5) . ?
O7 N4 1.298(4) . ?
F4 C5 1.317(5) . ?
F6 C5 1.327(5) . ?
O9 C26 1.258(4) . ?
F5 C5 1.322(5) . ?
O12 C33 1.232(5) . ?
F26 C35 1.329(5) . ?
O11 C31 1.266(5) . ?
O13 C36 1.250(5) . ?
N1 C40 1.334(4) . ?
N1 C44 1.344(4) . ?
F20 C30 1.343(6) . ?
O10 C28 1.256(5) . ?
F2 C1 1.324(5) . ?
F7 C6 1.317(5) . ?
F19 C30 1.333(5) . ?
F9 C6 1.315(5) . ?
F15 C25 1.341(5) . ?
O14 C38 1.240(5) . ?
F8 C6 1.319(5) . ?
N3 C16 1.498(4) . ?
N3 C17 1.343(4) . ?
F25 C35 1.335(6) . ?
N4 C24 1.326(4) . ?
N4 C20 1.496(4) . ?
F16 C29 1.322(6) . ?
N2 C17 1.358(4) . ?
N2 C13 1.492(4) . ?
F14 C25 1.353(6) . ?
F27 C35 1.308(6) . ?
F21 C30 1.329(6) . ?
F1 C1 1.349(6) . ?
O8 N5 1.268(4) . ?
N5 C24 1.354(5) . ?
N5 C23 1.501(5) . ?
F17 C29 1.336(7) . ?
F18 C29 1.303(6) . ?
C42 C43 1.390(5) . ?
C42 C45 1.489(5) . ?
C42 C41 1.399(5) . ?
C4 C3 1.413(5) . ?
C4 C5 1.553(5) . ?
C43 H43 0.9500 . ?
C43 C44 1.378(5) . ?
C2 C3 1.373(5) . ?
C2 C1 1.530(5) . ?
C47 C46 1.402(5) . ?
C47 C17 1.458(5) . ?
C47 C48 1.395(5) . ?
C45 C46 1.389(5) . ?
C45 C50 1.399(5) . ?
C49 C24 1.466(5) . ?
C49 C48 1.385(5) . ?
C49 C50 1.401(5) . ?
C7 C8 1.380(5) . ?
C7 C6 1.534(6) . ?
C46 H46 0.9500 . ?
C16 C13 1.556(5) . ?
C16 C14 1.523(5) . ?
C16 C15 1.512(5) . ?
C40 H40 0.9500 . ?
C40 C41 1.377(5) . ?
C48 H48 0.9500 . ?
C9 C8 1.388(5) . ?
C9 C10 1.538(5) . ?
C13 C11 1.514(5) . ?
C13 C12 1.529(5) . ?
C50 H50 0.9500 . ?
F13 C25 1.297(5) . ?
C41 H41 0.9500 . ?
C3 H3 0.9500 . ?
C44 H44 0.9500 . ?
C8 H8 0.9500 . ?
C23 C20 1.569(6) . ?
C23 C21 1.512(6) . ?
C23 C22 1.506(6) . ?
C14 H14A 0.9800 . ?
C14 H14B 0.9800 . ?
C14 H14C 0.9800 . ?
C15 H15A 0.9800 . ?
C15 H15B 0.9800 . ?
C15 H15C 0.9800 . ?
C36 C37 1.372(6) . ?
C36 C35 1.524(6) . ?
F28A C39 1.327(13) . ?
C11 H11A 0.9800 . ?
C11 H11B 0.9800 . ?
C11 H11C 0.9800 . ?
C33 C32 1.398(6) . ?
C33 C34 1.534(7) . ?
C31 C32 1.370(6) . ?
C31 C30 1.531(6) . ?
C26 C27 1.378(6) . ?
C26 C25 1.522(6) . ?
C20 C19 1.560(7) . ?
C20 C18 1.494(7) . ?
C12 H12A 0.9800 . ?
C12 H12B 0.9800 . ?
C12 H12C 0.9800 . ?
C37 H37 0.9500 . ?
C37 C38 1.397(6) . ?
C28 C27 1.384(6) . ?
C28 C29 1.535(6) . ?
C27 H27 0.9500 . ?
C38 C39 1.516(7) . ?
C32 H32 0.9500 . ?
F30A C39 1.302(11) . ?
C21 H21A 0.9800 . ?
C21 H21B 0.9800 . ?
C21 H21C 0.9800 . ?
C22 H22A 0.9800 . ?
C22 H22B 0.9800 . ?
C22 H22C 0.9800 . ?
C39 F29A 1.405(13) . ?
C39 F28B 1.279(16) . ?
C39 F30B 1.382(13) . ?
C39 F29B 1.253(15) . ?
C34 F24A 1.269(9) . ?
C34 F22A 1.282(12) . ?
C34 F23A 1.378(10) . ?
C34 F23B 1.288(12) . ?
C34 F22B 1.294(12) . ?
C34 F24B 1.401(14) . ?
C19 H19A 0.9800 . ?
C19 H19B 0.9800 . ?
C19 H19C 0.9800 . ?
C18 H18A 0.9800 . ?
C18 H18B 0.9800 . ?
C18 H18C 0.9800 . ?

loop_
_geom_torsion_atom_site_label_1
_geom_torsion_atom_site_label_2
_geom_torsion_atom_site_label_3
_geom_torsion_atom_site_label_4
_geom_torsion
_geom_torsion_site_symmetry_1
_geom_torsion_site_symmetry_2
_geom_torsion_site_symmetry_3
_geom_torsion_site_symmetry_4
_geom_torsion_publ_flag
Ho1 O6 N3 C16 -123.1(3) . . . . ?
Ho1 O6 N3 C17 65.3(5) . . . . ?
Ho1 O7 N4 C24 -71.6(5) . . . . ?
Ho1 O7 N4 C20 114.5(4) . . . . ?
Ho1 O9 C26 C27 22.0(6) . . . . ?
Ho1 O9 C26 C25 -161.7(3) . . . . ?
Ho1 O12 C33 C32 12.7(7) . . . . ?
Ho1 O12 C33 C34 -168.8(4) . . . . ?
Ho1 O11 C31 C32 -11.7(7) . . . . ?
Ho1 O11 C31 C30 169.8(3) . . . . ?
Ho1 O13 C36 C37 -15.1(7) . . . . ?
Ho1 O13 C36 C35 165.1(3) . . . . ?
Ho1 O10 C28 C27 -13.2(7) . . . . ?
Ho1 O10 C28 C29 169.0(3) . . . . ?
Ho1 O14 C38 C37 15.7(8) . . . . ?
Ho1 O14 C38 C39 -165.3(4) . . . . ?
Cu2 O3 C7 C8 -8.1(5) . . . . ?
Cu2 O3 C7 C6 172.9(2) . . . . ?
Cu2 O4 C9 C8 4.4(5) . . . . ?
Cu2 O4 C9 C10 -176.6(2) . . . . ?
Cu2 O5 N2 C17 -125.8(4) . . . . ?
Cu2 O5 N2 C13 51.1(6) . . . . ?
Cu1 O1 C2 C3 10.4(6) . . . . ?
Cu1 O1 C2 C1 -172.7(3) . . . . ?
Cu1 O2 C4 C3 8.9(5) . . . . ?
Cu1 O2 C4 C5 -173.5(2) . . . . ?
Cu1 N1 C40 C41 -178.4(3) . . . . ?
Cu1 N1 C44 C43 178.7(3) . . . . ?
O1 C2 C3 C4 -4.2(7) . . . . ?
O1 C2 C1 F3 158.4(3) . . . . ?
O1 C2 C1 F2 36.2(5) . . . . ?
O1 C2 C1 F1 -81.6(4) . . . . ?
O3 C7 C8 C9 0.5(6) . . . . ?
O3 C7 C6 F7 50.6(5) . . . . ?
O3 C7 C6 F9 171.9(4) . . . . ?
O3 C7 C6 F8 -66.6(5) . . . . ?
O2 C4 C3 C2 -7.0(7) . . . . ?
O2 C4 C5 F4 151.9(4) . . . . ?
O2 C4 C5 F6 30.6(5) . . . . ?
O2 C4 C5 F5 -86.7(4) . . . . ?
O4 C9 C8 C7 1.7(6) . . . . ?
O4 C9 C10 F11 -61.2(4) . . . . ?
O4 C9 C10 F10 178.0(3) . . . . ?
O4 C9 C10 F12 57.1(4) . . . . ?
O5 N2 C17 N3 -177.0(3) . . . . ?
O5 N2 C17 C47 2.9(6) . . . . ?
O5 N2 C13 C16 165.1(3) . . . . ?
O5 N2 C13 C11 43.3(4) . . . . ?
O5 N2 C13 C12 -76.3(4) . . . . ?
O6 N3 C16 C13 167.4(3) . . . . ?
O6 N3 C16 C14 -73.2(4) . . . . ?
O6 N3 C16 C15 45.0(4) . . . . ?
O6 N3 C17 N2 -178.3(3) . . . . ?
O6 N3 C17 C47 1.8(6) . . . . ?
O7 N4 C24 N5 -177.5(3) . . . . ?
O7 N4 C24 C49 5.4(6) . . . . ?
O7 N4 C20 C23 -179.2(3) . . . . ?
O7 N4 C20 C19 62.2(5) . . . . ?
O7 N4 C20 C18 -56.6(5) . . . . ?
O9 C26 C27 C28 0.5(7) . . . . ?
O9 C26 C25 F15 175.6(4) . . . . ?
O9 C26 C25 F14 -65.5(5) . . . . ?
O9 C26 C25 F13 52.5(6) . . . . ?
O12 C33 C32 C31 3.5(8) . . . . ?
O12 C33 C34 F24A 6.4(11) . . . . ?
O12 C33 C34 F22A -118.3(10) . . . . ?
O12 C33 C34 F23A 129.0(8) . . . . ?
O12 C33 C34 F23B 57.9(11) . . . . ?
O12 C33 C34 F22B -175.1(11) . . . . ?
O12 C33 C34 F24B -62.3(9) . . . . ?
O11 C31 C32 C33 -4.4(8) . . . . ?
O11 C31 C30 F20 77.5(5) . . . . ?
O11 C31 C30 F19 -164.0(4) . . . . ?
O11 C31 C30 F21 -41.7(5) . . . . ?
O13 C36 C37 C38 -2.9(8) . . . . ?
O13 C36 C35 F26 -174.5(4) . . . . ?
O13 C36 C35 F25 -56.0(5) . . . . ?
O13 C36 C35 F27 64.1(5) . . . . ?
N1 C40 C41 C42 0.0(6) . . . . ?
O10 C28 C27 C26 -5.0(8) . . . . ?
O10 C28 C29 F16 -175.2(4) . . . . ?
O10 C28 C29 F17 64.9(6) . . . . ?
O10 C28 C29 F18 -53.6(6) . . . . ?
O14 C38 C39 F28A 153.0(8) . . . . ?
O14 C38 C39 F30A 21.5(11) . . . . ?
O14 C38 C39 F29A -88.8(7) . . . . ?
O14 C38 C39 F28B -174.3(10) . . . . ?
O14 C38 C39 F30B 63.8(9) . . . . ?
O14 C38 C39 F29B -52.0(12) . . . . ?
N3 C16 C13 N2 20.5(3) . . . . ?
N3 C16 C13 C11 138.2(3) . . . . ?
N3 C16 C13 C12 -93.1(3) . . . . ?
O8 N5 C24 N4 179.4(4) . . . . ?
O8 N5 C24 C49 -3.5(7) . . . . ?
O8 N5 C23 C20 -175.8(4) . . . . ?
O8 N5 C23 C21 62.7(5) . . . . ?
O8 N5 C23 C22 -54.8(5) . . . . ?
N5 C23 C20 N4 -6.0(4) . . . . ?
N5 C23 C20 C19 106.3(4) . . . . ?
N5 C23 C20 C18 -123.2(4) . . . . ?
C42 C43 C44 N1 -0.6(6) . . . . ?
C42 C45 C46 C47 178.8(3) . . . . ?
C42 C45 C50 C49 180.0(3) . . . . ?
C43 C42 C45 C46 147.6(4) . . . . ?
C43 C42 C45 C50 -30.2(5) . . . . ?
C43 C42 C41 C40 -1.4(5) . . . . ?
C45 C42 C43 C44 -178.0(3) . . . . ?
C45 C42 C41 C40 178.2(3) . . . . ?
C24 N4 C20 C23 6.1(5) . . . . ?
C24 N4 C20 C19 -112.6(4) . . . . ?
C24 N4 C20 C18 128.7(4) . . . . ?
C24 N5 C23 C20 4.9(5) . . . . ?
C24 N5 C23 C21 -116.6(4) . . . . ?
C24 N5 C23 C22 125.9(4) . . . . ?
C24 C49 C48 C47 170.2(3) . . . . ?
C24 C49 C50 C45 -174.0(3) . . . . ?
C46 C47 C17 N3 -157.1(3) . . . . ?
C46 C47 C17 N2 23.0(6) . . . . ?
C46 C47 C48 C49 5.5(5) . . . . ?
C46 C45 C50 C49 2.2(6) . . . . ?
C16 N3 C17 N2 9.7(4) . . . . ?
C16 N3 C17 C47 -170.2(3) . . . . ?
C40 N1 C44 C43 -0.8(5) . . . . ?
C17 N3 C16 C13 -19.9(4) . . . . ?
C17 N3 C16 C14 99.5(3) . . . . ?
C17 N3 C16 C15 -142.3(3) . . . . ?
C17 N2 C13 C16 -17.6(4) . . . . ?
C17 N2 C13 C11 -139.5(3) . . . . ?
C17 N2 C13 C12 100.9(3) . . . . ?
C17 C47 C46 C45 176.6(3) . . . . ?
C17 C47 C48 C49 -171.7(3) . . . . ?
C48 C47 C46 C45 -0.4(5) . . . . ?
C48 C47 C17 N3 20.0(5) . . . . ?
C48 C47 C17 N2 -159.9(3) . . . . ?
C48 C49 C24 N4 -24.9(6) . . . . ?
C48 C49 C24 N5 158.4(4) . . . . ?
C48 C49 C50 C45 2.9(6) . . . . ?
C13 N2 C17 N3 5.9(4) . . . . ?
C13 N2 C17 C47 -174.2(3) . . . . ?
C50 C45 C46 C47 -3.4(5) . . . . ?
C50 C49 C24 N4 152.0(4) . . . . ?
C50 C49 C24 N5 -24.7(6) . . . . ?
C50 C49 C48 C47 -6.7(5) . . . . ?
C41 C42 C43 C44 1.7(5) . . . . ?
C41 C42 C45 C46 -32.1(5) . . . . ?
C41 C42 C45 C50 150.2(4) . . . . ?
C3 C4 C5 F4 -30.2(5) . . . . ?
C3 C4 C5 F6 -151.5(4) . . . . ?
C3 C4 C5 F5 91.3(4) . . . . ?
C3 C2 C1 F3 -24.2(6) . . . . ?
C3 C2 C1 F2 -146.5(4) . . . . ?
C3 C2 C1 F1 95.7(4) . . . . ?
C44 N1 C40 C41 1.1(5) . . . . ?
C8 C7 C6 F7 -128.5(4) . . . . ?
C8 C7 C6 F9 -7.2(6) . . . . ?
C8 C7 C6 F8 114.3(4) . . . . ?
C8 C9 C10 F11 118.0(4) . . . . ?
C8 C9 C10 F10 -2.8(5) . . . . ?
C8 C9 C10 F12 -123.8(4) . . . . ?
C23 N5 C24 N4 -1.3(5) . . . . ?
C23 N5 C24 C49 175.8(4) . . . . ?
C10 C9 C8 C7 -177.3(3) . . . . ?
C14 C16 C13 N2 -92.2(3) . . . . ?
C14 C16 C13 C11 25.5(5) . . . . ?
C14 C16 C13 C12 154.2(3) . . . . ?
C5 C4 C3 C2 175.4(4) . . . . ?
C15 C16 C13 N2 138.0(3) . . . . ?
C15 C16 C13 C11 -104.3(4) . . . . ?
C15 C16 C13 C12 24.4(5) . . . . ?
C36 C37 C38 O14 2.0(8) . . . . ?
C36 C37 C38 C39 -176.9(5) . . . . ?
C20 N4 C24 N5 -3.3(5) . . . . ?
C20 N4 C24 C49 179.5(4) . . . . ?
C37 C36 C35 F26 5.6(6) . . . . ?
C37 C36 C35 F25 124.1(5) . . . . ?
C37 C36 C35 F27 -115.7(5) . . . . ?
C37 C38 C39 F28A -28.0(10) . . . . ?
C37 C38 C39 F30A -159.5(8) . . . . ?
C37 C38 C39 F29A 90.3(7) . . . . ?
C37 C38 C39 F28B 4.8(12) . . . . ?
C37 C38 C39 F30B -117.2(8) . . . . ?
C37 C38 C39 F29B 127.1(10) . . . . ?
C27 C26 C25 F15 -7.7(6) . . . . ?
C27 C26 C25 F14 111.2(5) . . . . ?
C27 C26 C25 F13 -130.8(5) . . . . ?
C27 C28 C29 F16 6.7(7) . . . . ?
C27 C28 C29 F17 -113.2(5) . . . . ?
C27 C28 C29 F18 128.4(5) . . . . ?
C1 C2 C3 C4 179.0(4) . . . . ?
C32 C33 C34 F24A -175.0(9) . . . . ?
C32 C33 C34 F22A 60.4(12) . . . . ?
C32 C33 C34 F23A -52.4(9) . . . . ?
C32 C33 C34 F23B -123.5(10) . . . . ?
C32 C33 C34 F22B 3.5(14) . . . . ?
C32 C33 C34 F24B 116.4(9) . . . . ?
C32 C31 C30 F20 -101.2(5) . . . . ?
C32 C31 C30 F19 17.3(7) . . . . ?
C32 C31 C30 F21 139.6(5) . . . . ?
C35 C36 C37 C38 176.9(4) . . . . ?
C6 C7 C8 C9 179.4(4) . . . . ?
C21 C23 C20 N4 108.4(4) . . . . ?
C21 C23 C20 C19 -139.3(4) . . . . ?
C21 C23 C20 C18 -8.7(6) . . . . ?
C30 C31 C32 C33 174.0(5) . . . . ?
C22 C23 C20 N4 -121.9(4) . . . . ?
C22 C23 C20 C19 -9.6(5) . . . . ?
C22 C23 C20 C18 120.9(5) . . . . ?
C29 C28 C27 C26 172.7(4) . . . . ?
C34 C33 C32 C31 -174.9(5) . . . . ?
C25 C26 C27 C28 -175.7(4) . . . . ?

loop_
_smtbx_masks_void_nr
_smtbx_masks_void_average_x
_smtbx_masks_void_average_y
_smtbx_masks_void_average_z
_smtbx_masks_void_volume
_smtbx_masks_void_count_electrons
_smtbx_masks_void_content
1 0.179 0.683 0.242 199.7 41.8 '1 CHCl3'
2 -0.179 0.317 0.758 199.7 43.1 '1 CHCl3'
3 0.355 0.537 0.580 9.1 0.7 ?
4 0.500 0.500 0.000 38.3 0.0 ?
5 0.645 0.463 0.420 9.1 0.7 ?
